data_4328080
loop_
_publ_author_name
'Stephen A. DiFranco'
'Nicholas A. Maciulis'
'Richard J. Staples'
'Rami J. Batrice'
'Aaron L. Odom'

_publ_section_title
;
 Evaluation of Donor and Steric Properties of Anionic Ligands on High
 Valent Transition Metals
;
_journal_name_full 'Inorganic Chemistry'
_journal_page_first 1187
_journal_page_last 1200
_journal_paper_doi 10.1021/ic202524r
_journal_volume 51
_journal_year 2012
_chemical_absolute_configuration ad
_chemical_formula_moiety 'C13 H28 Cr N4 O'
_chemical_formula_sum 'C13 H28 Cr N4 O'
_chemical_formula_weight 308.39
_chemical_name_common NCr(NiPr2)2(NCO)
_chemical_properties_physical 'air-sensitive, moisture-sensitive, oxygen-sensitive'
_space_group_IT_number 2
_symmetry_cell_setting triclinic
_symmetry_Int_Tables_number 2
_symmetry_space_group_name_Hall '-P 1'
_symmetry_space_group_name_H-M 'P -1'
_atom_sites_solution_hydrogens geom
_atom_sites_solution_primary direct
_atom_sites_solution_secondary difmap
_audit_creation_method SHELXL-97
_cell_angle_alpha 106.40
_cell_angle_beta 92.3280(10)
_cell_angle_gamma 103.92
_cell_formula_units_Z 2
_cell_length_a 7.3843(3)
_cell_length_b 8.9730(4)
_cell_length_c 14.0476(6)
_cell_measurement_reflns_used 9919
_cell_measurement_temperature 173(2)
_cell_measurement_theta_max 25.308
_cell_measurement_theta_min 2.255
_cell_volume 860.78(6)
_computing_cell_refinement 'APEX2 (BRUKER, V2008.5-0, 2006)'
_computing_data_collection 'COSMO (BRUKER, V1.58, 2006)'
_computing_data_reduction 'SAINT (BRUKER, V7.34A, 2006)'
_computing_molecular_graphics 'SHELXTL (Sheldrick, Acta Cryst. A64 2008, 112-122)'
_computing_publication_material 'SHELXTL (Sheldrick, Acta Cryst. A64 2008, 112-122)'
_computing_structure_refinement 'SHELXL (Sheldrick, Acta Cryst. A64 2008, 112-122)'
_computing_structure_solution 'SHELXS (Sheldrick, Acta Cryst. A64 2008, 112-122)'
_diffrn_ambient_temperature 173(2)
_diffrn_detector_area_resol_mean 836.6
_diffrn_measured_fraction_theta_full 0.998
_diffrn_measured_fraction_theta_max 0.998
_diffrn_measurement_method '\w,and/f 0.5 deg'
_diffrn_radiation_monochromator graphite
_diffrn_radiation_probe x-ray
_diffrn_radiation_type MoK\a
_diffrn_radiation_wavelength 0.71073
_diffrn_reflns_av_R_equivalents 0.0442
_diffrn_reflns_av_sigmaI/netI 0.0361
_diffrn_reflns_limit_h_max 8
_diffrn_reflns_limit_h_min -8
_diffrn_reflns_limit_k_max 10
_diffrn_reflns_limit_k_min -10
_diffrn_reflns_limit_l_max 16
_diffrn_reflns_limit_l_min -16
_diffrn_reflns_number 12242
_diffrn_reflns_theta_full 25.31
_diffrn_reflns_theta_max 25.31
_diffrn_reflns_theta_min 2.45
_diffrn_source 'fine-focus sealed tube'
_diffrn_source_type 'sealed tube'
_exptl_absorpt_coefficient_mu 0.664
_exptl_absorpt_correction_T_max 0.8400
_exptl_absorpt_correction_T_min 0.7656
_exptl_absorpt_correction_type multi-scan
_exptl_absorpt_process_details SADABS
_exptl_crystal_colour orange
_exptl_crystal_density_diffrn 1.190
_exptl_crystal_description chunk
_exptl_crystal_F_000 332
_exptl_crystal_recrystallization_method 'cold pentane'
_exptl_crystal_size_max 0.43
_exptl_crystal_size_mid 0.36
_exptl_crystal_size_min 0.27
_refine_diff_density_max 0.531
_refine_diff_density_min -0.504
_refine_diff_density_rms 0.057
_refine_ls_extinction_method none
_refine_ls_goodness_of_fit_ref 1.083
_refine_ls_hydrogen_treatment constr
_refine_ls_matrix_type full
_refine_ls_number_parameters 180
_refine_ls_number_reflns 3131
_refine_ls_number_restraints 0
_refine_ls_restrained_S_all 1.083
_refine_ls_R_factor_all 0.0518
_refine_ls_R_factor_gt 0.0500
_refine_ls_shift/su_max 0.000
_refine_ls_shift/su_mean 0.000
_refine_ls_structure_factor_coef Fsqd
_refine_ls_weighting_details 'calc w=1/[\s^2^(Fo^2^)+(0.0805P)^2^+0.4398P] where P=(Fo^2^+2Fc^2^)/3'
_refine_ls_weighting_scheme calc
_refine_ls_wR_factor_gt 0.1475
_refine_ls_wR_factor_ref 0.1490
_reflns_number_gt 2923
_reflns_number_total 3131
_reflns_threshold_expression >2sigma(I)
_cod_data_source_file ic202524r_si_003_06.cif
_cod_data_source_block sd11mar2010_0m
_cod_original_cell_volume 860.79(6)
_cod_database_code 4328080

loop_
_symmetry_equiv_pos_as_xyz
'x, y, z'
'-x, -y, -z'

loop_
_atom_site_label
_atom_site_type_symbol
_atom_site_fract_x
_atom_site_fract_y
_atom_site_fract_z
_atom_site_U_iso_or_equiv
_atom_site_adp_type
_atom_site_occupancy
_atom_site_symmetry_multiplicity
_atom_site_calc_flag
_atom_site_refinement_flags
Cr1 Cr 0.72237(6) 0.76774(5) 0.75457(3) 0.0506(2) Uani 1 1 d .
O1 O 0.4362(4) 1.0765(4) 0.9120(2) 0.0995(9) Uani 1 1 d .
N2 N 0.8024(3) 0.6483(3) 0.82337(19) 0.0553(6) Uani 1 1 d .
C32 C 1.0555(4) 0.9454(4) 0.7089(2) 0.0595(7) Uani 1 1 d .
H32 H 1.0721 0.9484 0.7790 0.071 Uiso 1 1 calc R
C22 C 0.9716(4) 0.7337(4) 0.8968(2) 0.0573(7) Uani 1 1 d .
H22 H 1.0081 0.8447 0.8939 0.069 Uiso 1 1 calc R
C31 C 0.8206(4) 0.8061(4) 0.5579(2) 0.0607(7) Uani 1 1 d .
H31 H 0.9259 0.8705 0.5344 0.073 Uiso 1 1 calc R
N1 N 0.5400(3) 0.6552(3) 0.69035(19) 0.0613(6) Uani 1 1 d .
C312 C 0.8007(6) 0.6303(5) 0.5027(3) 0.0831(10) Uani 1 1 d .
H31A H 0.9150 0.6030 0.5163 0.125 Uiso 1 1 calc R
H31B H 0.7757 0.6124 0.4322 0.125 Uiso 1 1 calc R
H31C H 0.6987 0.5643 0.5247 0.125 Uiso 1 1 calc R
C211 C 0.5268(6) 0.4569(5) 0.8537(4) 0.0976(14) Uani 1 1 d .
H21A H 0.5350 0.5288 0.9199 0.146 Uiso 1 1 calc R
H21B H 0.4797 0.3478 0.8544 0.146 Uiso 1 1 calc R
H21C H 0.4432 0.4803 0.8092 0.146 Uiso 1 1 calc R
C322 C 1.2125(5) 0.8822(5) 0.6594(3) 0.0773(10) Uani 1 1 d .
H32A H 1.2006 0.7748 0.6624 0.116 Uiso 1 1 calc R
H32B H 1.3316 0.9506 0.6937 0.116 Uiso 1 1 calc R
H32C H 1.2044 0.8814 0.5909 0.116 Uiso 1 1 calc R
C21 C 0.7217(5) 0.4790(4) 0.8182(3) 0.0729(9) Uani 1 1 d .
H21 H 0.8031 0.4514 0.8637 0.087 Uiso 1 1 calc R
C311 C 0.6447(5) 0.8560(5) 0.5342(3) 0.0731(9) Uani 1 1 d .
H31D H 0.5390 0.7943 0.5563 0.110 Uiso 1 1 calc R
H31E H 0.6221 0.8365 0.4634 0.110 Uiso 1 1 calc R
H31F H 0.6623 0.9685 0.5679 0.110 Uiso 1 1 calc R
C212 C 0.7166(7) 0.3683(5) 0.7143(4) 0.1024(15) Uani 1 1 d .
H21D H 0.6285 0.3861 0.6694 0.154 Uiso 1 1 calc R
H21E H 0.6788 0.2584 0.7149 0.154 Uiso 1 1 calc R
H21F H 0.8392 0.3899 0.6927 0.154 Uiso 1 1 calc R
C222 C 1.1384(5) 0.6640(5) 0.8711(3) 0.0717(9) Uani 1 1 d .
H22A H 1.1109 0.5568 0.8765 0.107 Uiso 1 1 calc R
H22B H 1.2474 0.7302 0.9165 0.107 Uiso 1 1 calc R
H22C H 1.1621 0.6612 0.8040 0.107 Uiso 1 1 calc R
C221 C 0.9252(5) 0.7428(5) 1.0030(2) 0.0726(9) Uani 1 1 d .
H22D H 0.8225 0.7910 1.0164 0.109 Uiso 1 1 calc R
H22E H 1.0332 0.8068 1.0497 0.109 Uiso 1 1 calc R
H22F H 0.8908 0.6362 1.0095 0.109 Uiso 1 1 calc R
C321 C 1.0670(5) 1.1181(4) 0.7087(3) 0.0741(9) Uani 1 1 d .
H32D H 1.0507 1.1206 0.6411 0.111 Uiso 1 1 calc R
H32E H 1.1875 1.1870 0.7406 0.111 Uiso 1 1 calc R
H32F H 0.9700 1.1550 0.7443 0.111 Uiso 1 1 calc R
N3 N 0.8651(3) 0.8398(3) 0.66664(17) 0.0519(5) Uani 1 1 d .
C1 C 0.5657(4) 1.0099(3) 0.87643(18) 0.0459(6) Uani 1 1 d .
N4 N 0.6596(4) 0.9533(4) 0.8490(2) 0.0659(7) Uani 1 1 d .

loop_
_atom_site_aniso_label
_atom_site_aniso_U_11
_atom_site_aniso_U_22
_atom_site_aniso_U_33
_atom_site_aniso_U_23
_atom_site_aniso_U_13
_atom_site_aniso_U_12
Cr1 0.0450(3) 0.0567(3) 0.0533(3) 0.0197(2) 0.0038(2) 0.0157(2)
O1 0.104(2) 0.117(2) 0.101(2) 0.0404(17) 0.0285(17) 0.0620(19)
N2 0.0495(13) 0.0566(13) 0.0613(14) 0.0211(11) 0.0019(10) 0.0136(10)
C32 0.0479(15) 0.0763(19) 0.0558(16) 0.0268(14) 0.0010(12) 0.0118(13)
C22 0.0517(15) 0.0622(16) 0.0615(16) 0.0258(13) -0.0007(13) 0.0139(13)
C31 0.0546(16) 0.080(2) 0.0501(15) 0.0183(14) 0.0063(12) 0.0233(14)
N1 0.0475(13) 0.0727(16) 0.0629(14) 0.0235(12) -0.0046(11) 0.0125(11)
C312 0.092(3) 0.086(2) 0.064(2) 0.0055(17) 0.0043(19) 0.031(2)
C211 0.070(2) 0.088(3) 0.142(4) 0.064(3) 0.005(2) -0.001(2)
C322 0.0533(18) 0.114(3) 0.081(2) 0.047(2) 0.0130(16) 0.0297(18)
C21 0.0655(19) 0.0594(18) 0.095(2) 0.0304(17) -0.0079(17) 0.0120(15)
C311 0.068(2) 0.103(3) 0.0578(17) 0.0312(17) 0.0013(15) 0.0322(19)
C212 0.113(3) 0.062(2) 0.122(4) 0.012(2) -0.020(3) 0.028(2)
C222 0.0547(17) 0.089(2) 0.082(2) 0.0391(19) 0.0048(15) 0.0241(16)
C221 0.074(2) 0.088(2) 0.0637(19) 0.0344(17) 0.0047(16) 0.0216(18)
C321 0.075(2) 0.075(2) 0.071(2) 0.0305(17) 0.0029(17) 0.0074(17)
N3 0.0470(12) 0.0628(13) 0.0476(12) 0.0167(10) 0.0027(9) 0.0179(10)
C1 0.0653(17) 0.0386(12) 0.0369(12) 0.0111(9) 0.0037(12) 0.0199(12)
N4 0.0635(16) 0.0742(18) 0.0550(15) 0.0266(13) -0.0024(13) 0.0016(14)

loop_
_atom_type_symbol
_atom_type_description
_atom_type_scat_dispersion_real
_atom_type_scat_dispersion_imag
_atom_type_scat_source
C C 0.0033 0.0016 'International Tables Vol C Tables 4.2.6.8 and 6.1.1.4'
H H 0.0000 0.0000 'International Tables Vol C Tables 4.2.6.8 and 6.1.1.4'
N N 0.0061 0.0033 'International Tables Vol C Tables 4.2.6.8 and 6.1.1.4'
O O 0.0106 0.0060 'International Tables Vol C Tables 4.2.6.8 and 6.1.1.4'
Cr Cr 0.3209 0.6236 'International Tables Vol C Tables 4.2.6.8 and 6.1.1.4'

loop_
_geom_angle_atom_site_label_1
_geom_angle_atom_site_label_2
_geom_angle_atom_site_label_3
_geom_angle
N1 Cr1 N2 104.78(13)
N1 Cr1 N3 104.69(12)
N2 Cr1 N3 120.14(11)
N1 Cr1 N4 108.50(13)
N2 Cr1 N4 109.55(11)
N3 Cr1 N4 108.55(11)
C21 N2 C22 115.2(2)
C21 N2 Cr1 129.3(2)
C22 N2 Cr1 115.52(18)
N3 C32 C322 113.5(3)
N3 C32 C321 110.2(3)
C322 C32 C321 112.6(3)
N3 C32 H32 106.7
C322 C32 H32 106.7
C321 C32 H32 106.7
N2 C22 C222 112.8(3)
N2 C22 C221 110.8(3)
C222 C22 C221 112.6(3)
N2 C22 H22 106.7
C222 C22 H22 106.7
C221 C22 H22 106.7
N3 C31 C312 111.1(3)
N3 C31 C311 111.4(2)
C312 C31 C311 110.9(3)
N3 C31 H31 107.7
C312 C31 H31 107.7
C311 C31 H31 107.7
C31 C312 H31A 109.5
C31 C312 H31B 109.5
H31A C312 H31B 109.5
C31 C312 H31C 109.5
H31A C312 H31C 109.5
H31B C312 H31C 109.5
C21 C211 H21A 109.5
C21 C211 H21B 109.5
H21A C211 H21B 109.5
C21 C211 H21C 109.5
H21A C211 H21C 109.5
H21B C211 H21C 109.5
C32 C322 H32A 109.5
C32 C322 H32B 109.5
H32A C322 H32B 109.5
C32 C322 H32C 109.5
H32A C322 H32C 109.5
H32B C322 H32C 109.5
N2 C21 C212 111.1(3)
N2 C21 C211 110.4(3)
C212 C21 C211 111.6(4)
N2 C21 H21 107.8
C212 C21 H21 107.8
C211 C21 H21 107.8
C31 C311 H31D 109.5
C31 C311 H31E 109.5
H31D C311 H31E 109.5
C31 C311 H31F 109.5
H31D C311 H31F 109.5
H31E C311 H31F 109.5
C21 C212 H21D 109.5
C21 C212 H21E 109.5
H21D C212 H21E 109.5
C21 C212 H21F 109.5
H21D C212 H21F 109.5
H21E C212 H21F 109.5
C22 C222 H22A 109.5
C22 C222 H22B 109.5
H22A C222 H22B 109.5
C22 C222 H22C 109.5
H22A C222 H22C 109.5
H22B C222 H22C 109.5
C22 C221 H22D 109.5
C22 C221 H22E 109.5
H22D C221 H22E 109.5
C22 C221 H22F 109.5
H22D C221 H22F 109.5
H22E C221 H22F 109.5
C32 C321 H32D 109.5
C32 C321 H32E 109.5
H32D C321 H32E 109.5
C32 C321 H32F 109.5
H32D C321 H32F 109.5
H32E C321 H32F 109.5
C31 N3 C32 114.9(2)
C31 N3 Cr1 129.3(2)
C32 N3 Cr1 115.82(18)
N4 C1 O1 176.8(4)
C1 N4 Cr1 149.9(3)

loop_
_geom_bond_atom_site_label_1
_geom_bond_atom_site_label_2
_geom_bond_distance
Cr1 N1 1.542(2)
Cr1 N2 1.809(2)
Cr1 N3 1.812(2)
Cr1 N4 1.980(3)
O1 C1 1.291(4)
N2 C21 1.472(4)
N2 C22 1.484(4)
C32 N3 1.483(4)
C32 C322 1.519(4)
C32 C321 1.532(5)
C32 H32 0.9800
C22 C222 1.523(4)
C22 C221 1.528(4)
C22 H22 0.9800
C31 N3 1.477(4)
C31 C312 1.516(5)
C31 C311 1.526(4)
C31 H31 0.9800
C312 H31A 0.9600
C312 H31B 0.9600
C312 H31C 0.9600
C211 C21 1.529(6)
C211 H21A 0.9600
C211 H21B 0.9600
C211 H21C 0.9600
C322 H32A 0.9600
C322 H32B 0.9600
C322 H32C 0.9600
C21 C212 1.509(6)
C21 H21 0.9800
C311 H31D 0.9600
C311 H31E 0.9600
C311 H31F 0.9600
C212 H21D 0.9600
C212 H21E 0.9600
C212 H21F 0.9600
C222 H22A 0.9600
C222 H22B 0.9600
C222 H22C 0.9600
C221 H22D 0.9600
C221 H22E 0.9600
C221 H22F 0.9600
C321 H32D 0.9600
C321 H32E 0.9600
C321 H32F 0.9600
C1 N4 0.984(4)

loop_
_geom_torsion_atom_site_label_1
_geom_torsion_atom_site_label_2
_geom_torsion_atom_site_label_3
_geom_torsion_atom_site_label_4
_geom_torsion
N1 Cr1 N2 C21 2.7(3)
N3 Cr1 N2 C21 -114.4(3)
N4 Cr1 N2 C21 118.9(3)
N1 Cr1 N2 C22 -176.1(2)
N3 Cr1 N2 C22 66.8(2)
N4 Cr1 N2 C22 -59.9(2)
C21 N2 C22 C222 64.7(3)
Cr1 N2 C22 C222 -116.3(2)
C21 N2 C22 C221 -62.6(3)
Cr1 N2 C22 C221 116.4(2)
C22 N2 C21 C212 -121.4(3)
Cr1 N2 C21 C212 59.8(4)
C22 N2 C21 C211 114.2(3)
Cr1 N2 C21 C211 -64.6(4)
C312 C31 N3 C32 112.7(3)
C311 C31 N3 C32 -123.1(3)
C312 C31 N3 Cr1 -66.1(3)
C311 C31 N3 Cr1 58.2(4)
C322 C32 N3 C31 -56.6(3)
C321 C32 N3 C31 70.7(3)
C322 C32 N3 Cr1 122.3(2)
C321 C32 N3 Cr1 -110.4(2)
N1 Cr1 N3 C31 1.8(3)
N2 Cr1 N3 C31 119.0(2)
N4 Cr1 N3 C31 -113.9(3)
N1 Cr1 N3 C32 -176.9(2)
N2 Cr1 N3 C32 -59.7(2)
N4 Cr1 N3 C32 67.4(2)
O1 C1 N4 Cr1 39(7)
N1 Cr1 N4 C1 1.5(6)
N2 Cr1 N4 C1 -112.4(5)
N3 Cr1 N4 C1 114.7(5)

loop_
_cod_related_entry_id
_cod_related_entry_database
_cod_related_entry_code
1 ChemSpider 30661200
